data_2206324
loop_
_publ_author_name
'Chen, Hong-Mei'
'Yang, Shi-Ping'
'Chen, Qiong-Qiong'
'Chen, Jia-Min'
'Yu, Xi-Bin'

_publ_section_title
;
 (Tris{2-[(1-methylimidazol-2-yl)methylimino]ethyl}amine)iron(II)
 diperchlorate acetonitrile solvate
;
_journal_issue 7
_journal_name_full 'Acta Crystallographica Section E'
_journal_page_first m1277
_journal_page_last m1279
_journal_paper_doi 10.1107/S1600536805017083
_journal_volume 61
_journal_year 2005
_chemical_formula_iupac '[Fe (C21 H30 N10)] (Cl O4)2 , C2 H3 N'
_chemical_formula_moiety 'C21 H30 Fe N10 2+ , C2 H3 N , 2Cl O4 -'
_chemical_formula_sum 'C23 H33 Cl2 Fe N11 O8'
_chemical_formula_weight 718.35
_chemical_name_systematic
;(Tris{2-[(1-methylimidazol-2-yl)methylimino]ethyl}amine)iron(II)
 diperchlorate
acetonitrile solvate
;
_space_group_IT_number 61
_symmetry_cell_setting orthorhombic
_symmetry_space_group_name_Hall '-P 2ac 2ab'
_symmetry_space_group_name_H-M 'P b c a'
_atom_sites_solution_hydrogens geom
_atom_sites_solution_primary direct
_atom_sites_solution_secondary difmap
_audit_creation_method SHELXL97
_cell_angle_alpha 90.00
_cell_angle_beta 90.00
_cell_angle_gamma 90.00
_cell_formula_units_Z 8
_cell_length_a 16.5457(9)
_cell_length_b 16.7931(9)
_cell_length_c 22.4135(12)
_cell_measurement_reflns_used 6256
_cell_measurement_temperature 295(2)
_cell_measurement_theta_max 22.5
_cell_measurement_theta_min 2.4
_cell_volume 6227.7(6)
_computing_cell_refinement 'SAINT (Bruker, 1998)'
_computing_data_collection 'SMART (Bruker, 1998)'
_computing_data_reduction SAINT
_computing_molecular_graphics 'SHELXTL (Bruker, 1998)'
_computing_publication_material SHELXTL
_computing_structure_refinement 'SHELXL97 (Sheldrick, 1997)'
_computing_structure_solution 'SHELXS97 (Sheldrick, 1997)'
_diffrn_ambient_temperature 295(2)
_diffrn_measured_fraction_theta_full 1.00
_diffrn_measured_fraction_theta_max 1.00
_diffrn_measurement_device_type 'Bruker SMART CCD area-detector'
_diffrn_measurement_method '\f and \w'
_diffrn_radiation_monochromator graphite
_diffrn_radiation_source 'fine-focus sealed tube'
_diffrn_radiation_type MoK\a
_diffrn_radiation_wavelength 0.71073
_diffrn_reflns_av_R_equivalents 0.0997
_diffrn_reflns_av_sigmaI/netI 0.0634
_diffrn_reflns_limit_h_max 21
_diffrn_reflns_limit_h_min -20
_diffrn_reflns_limit_k_max 21
_diffrn_reflns_limit_k_min -19
_diffrn_reflns_limit_l_max 28
_diffrn_reflns_limit_l_min -18
_diffrn_reflns_number 35111
_diffrn_reflns_theta_full 27.0
_diffrn_reflns_theta_max 27.0
_diffrn_reflns_theta_min 1.8
_diffrn_standards_number 0
_exptl_absorpt_coefficient_mu 0.720
_exptl_absorpt_correction_T_max 0.758
_exptl_absorpt_correction_T_min 0.706
_exptl_absorpt_correction_type multi-scan
_exptl_absorpt_process_details '(SADABS; Bruker, 1998)'
_exptl_crystal_colour red
_exptl_crystal_density_diffrn 1.532
_exptl_crystal_density_method 'not measured'
_exptl_crystal_description block
_exptl_crystal_F_000 2976
_exptl_crystal_size_max 0.52
_exptl_crystal_size_mid 0.42
_exptl_crystal_size_min 0.39
_refine_diff_density_max 0.75
_refine_diff_density_min -0.50
_refine_ls_extinction_coef 0.00023(2)
_refine_ls_extinction_expression Fc^*^=kFc[1+0.001xFc^2^\l^3^/sin(2\q)]^-1/4^
_refine_ls_extinction_method 'SHELXL97 (Sheldrick, 1997)'
_refine_ls_goodness_of_fit_ref 0.989
_refine_ls_hydrogen_treatment constr
_refine_ls_matrix_type full
_refine_ls_number_parameters 411
_refine_ls_number_reflns 6787
_refine_ls_number_restraints 0
_refine_ls_restrained_S_all 0.989
_refine_ls_R_factor_all 0.078
_refine_ls_R_factor_gt 0.053
_refine_ls_shift/su_max 0.042
_refine_ls_shift/su_mean 0.001
_refine_ls_structure_factor_coef Fsqd
_refine_ls_weighting_details 'calc w = 1/[\s^2^(Fo^2^)+(0.0916P)^2^] where P=(Fo^2^+2Fc^2^)/3'
_refine_ls_weighting_scheme calc
_refine_ls_wR_factor_gt 0.150
_refine_ls_wR_factor_ref 0.163
_reflns_number_gt 4589
_reflns_number_total 6787
_reflns_threshold_expression I>2\s(I)
_cod_data_source_file xu6015.cif
_cod_data_source_block I
_cod_depositor_comments
;
The following automatic conversions were performed:
'_symmetry_cell_setting' value 'Orthorhombic' changed to 'orthorhombic'
according to '/home/saulius/struct/CIF-dictionaries/cif_core.dic'
dictionary named 'cif_core.dic' version 2.4.1 from 2010-06-29.

Automatic conversion script
Id: cif_fix_enum 1527 2010-12-29 10:47:43Z saulius 

The following automatic conversions were performed:

'_symmetry_cell_setting' value 'Orthorhombic' changed to
'orthorhombic' according to
/home/saulius/struct/CIF-dictionaries/cif_core.dic dictionary named
'cif_core.dic' version 2.4.1 from 2010-06-29.

Automatic conversion script
Id: cif_fix_values 1715 2011-07-08 13:25:40Z adriana 
;
_cod_database_code 2206324
_cod_database_fobs_code 2206324

loop_
_symmetry_equiv_pos_as_xyz
'x, y, z'
'-x+1/2, -y, z+1/2'
'-x, y+1/2, -z+1/2'
'x+1/2, -y+1/2, -z'
'-x, -y, -z'
'x-1/2, y, -z-1/2'
'x, -y-1/2, z-1/2'
'-x-1/2, y-1/2, z'

loop_
_atom_site_label
_atom_site_fract_x
_atom_site_fract_y
_atom_site_fract_z
_atom_site_U_iso_or_equiv
_atom_site_adp_type
_atom_site_calc_flag
_atom_site_refinement_flags
_atom_site_occupancy
_atom_site_type_symbol
Fe 0.08596(3) 0.02936(3) 0.344510(19) 0.03492(16) Uani d . 1 Fe
Cl1 0.45001(6) 0.15650(5) 0.44421(4) 0.0530(3) Uani d . 1 Cl
Cl2 0.75318(5) 0.15440(5) 0.36466(4) 0.0492(2) Uani d . 1 Cl
N1 0.14904(15) -0.05467(14) 0.40415(11) 0.0390(6) Uani d . 1 N
N2 0.26136(16) -0.08543(16) 0.45158(12) 0.0430(6) Uani d . 1 N
N3 0.20313(16) 0.08416(15) 0.36381(12) 0.0405(6) Uani d . 1 N
N4 0.12708(17) -0.04937(15) 0.27002(12) 0.0437(6) Uani d . 1 N
N5 0.11251(18) -0.07764(17) 0.17436(13) 0.0492(7) Uani d . 1 N
N6 0.04257(16) 0.08665(14) 0.26233(11) 0.0378(6) Uani d . 1 N
N7 -0.01511(16) -0.05554(15) 0.35279(11) 0.0390(6) Uani d . 1 N
N8 -0.12146(17) -0.09418(16) 0.40391(13) 0.0486(7) Uani d . 1 N
N9 0.00570(17) 0.07831(14) 0.41443(11) 0.0400(6) Uani d . 1 N
N10 0.08267(16) 0.19791(15) 0.34990(11) 0.0389(6) Uani d . 1 N
N11 0.3941(3) -0.0783(3) 0.3262(2) 0.0886(12) Uani d . 1 N
O1 0.3774(2) 0.1709(2) 0.47574(15) 0.1066(12) Uani d . 1 O
O2 0.4338(2) 0.1669(4) 0.38485(17) 0.178(3) Uani d . 1 O
O3 0.4765(3) 0.0820(2) 0.4520(3) 0.199(3) Uani d . 1 O
O4 0.5101(3) 0.2103(2) 0.4602(2) 0.1312(16) Uani d . 1 O
O5 0.7047(4) 0.1685(3) 0.3184(2) 0.201(3) Uani d . 1 O
O6 0.7496(3) 0.0772(2) 0.3847(2) 0.1496(19) Uani d . 1 O
O7 0.8284(3) 0.1628(3) 0.3431(4) 0.223(4) Uani d . 1 O
O8 0.7428(3) 0.2132(2) 0.40783(15) 0.1365(18) Uani d . 1 O
C1 0.1398(2) -0.12858(18) 0.42928(14) 0.0447(8) Uani d . 1 C
H1 0.0940 -0.1605 0.4268 0.054 Uiso calc R 1 H
C2 0.2103(2) -0.14723(19) 0.45890(15) 0.0475(8) Uani d . 1 C
H2 0.2207 -0.1938 0.4800 0.057 Uiso calc R 1 H
C3 0.22238(19) -0.03107(17) 0.41817(14) 0.0383(7) Uani d . 1 C
C4 0.2515(2) 0.04557(18) 0.39689(15) 0.0423(8) Uani d . 1 C
H4 0.3023 0.0651 0.4069 0.051 Uiso calc R 1 H
C5 0.1607(2) -0.1221(2) 0.25814(19) 0.0603(10) Uani d . 1 C
H5 0.1858 -0.1546 0.2862 0.072 Uiso calc R 1 H
C6 0.1522(2) -0.1396(2) 0.2001(2) 0.0608(11) Uani d . 1 C
H6 0.1701 -0.1855 0.1810 0.073 Uiso calc R 1 H
C7 0.09840(19) -0.02489(18) 0.21791(14) 0.0395(7) Uani d . 1 C
C8 0.0565(2) 0.05046(18) 0.21367(14) 0.0407(7) Uani d . 1 C
H8 0.0406 0.0714 0.1771 0.049 Uiso calc R 1 H
C9 -0.0383(2) -0.12910(19) 0.33289(18) 0.0524(9) Uani d . 1 C
H9 -0.0135 -0.1578 0.3025 0.063 Uiso calc R 1 H
C10 -0.1029(2) -0.1532(2) 0.36451(19) 0.0596(10) Uani d . 1 C
H10 -0.1300 -0.2014 0.3603 0.072 Uiso calc R 1 H
C11 -0.06566(19) -0.03685(17) 0.39582(15) 0.0388(7) Uani d . 1 C
C12 -0.0559(2) 0.03736(18) 0.42773(15) 0.0427(8) Uani d . 1 C
H12 -0.0928 0.0540 0.4564 0.051 Uiso calc R 1 H
C13 0.2258(2) 0.16410(19) 0.34393(16) 0.0499(9) Uani d . 1 C
H13A 0.2267 0.1664 0.3007 0.060 Uiso calc R 1 H
H13B 0.2792 0.1776 0.3586 0.060 Uiso calc R 1 H
C14 0.1640(2) 0.22183(18) 0.36822(16) 0.0490(8) Uani d . 1 C
H14A 0.1672 0.2230 0.4114 0.059 Uiso calc R 1 H
H14B 0.1754 0.2750 0.3535 0.059 Uiso calc R 1 H
C15 0.0050(2) 0.16536(18) 0.26040(16) 0.0459(8) Uani d . 1 C
H15A -0.0461 0.1645 0.2816 0.055 Uiso calc R 1 H
H15B -0.0052 0.1808 0.2194 0.055 Uiso calc R 1 H
C16 0.0622(2) 0.22399(18) 0.28947(15) 0.0478(8) Uani d . 1 C
H16A 0.1111 0.2283 0.2658 0.057 Uiso calc R 1 H
H16B 0.0370 0.2761 0.2911 0.057 Uiso calc R 1 H
C17 0.0164(2) 0.15663(19) 0.44246(16) 0.0525(9) Uani d . 1 C
H17A 0.0659 0.1573 0.4656 0.063 Uiso calc R 1 H
H17B -0.0284 0.1677 0.4691 0.063 Uiso calc R 1 H
C18 0.0203(2) 0.21923(19) 0.39361(16) 0.0508(9) Uani d . 1 C
H18A -0.0318 0.2230 0.3739 0.061 Uiso calc R 1 H
H18B 0.0326 0.2707 0.4110 0.061 Uiso calc R 1 H
C19 0.3445(2) -0.0794(2) 0.47507(17) 0.0608(10) Uani d . 1 C
H19A 0.3492 -0.1113 0.5105 0.091 Uiso calc R 1 H
H19B 0.3563 -0.0249 0.4845 0.091 Uiso calc R 1 H
H19C 0.3819 -0.0982 0.4455 0.091 Uiso calc R 1 H
C20 0.0882(3) -0.0705(3) 0.11156(17) 0.0680(12) Uani d . 1 C
H20A 0.0308 -0.0626 0.1093 0.102 Uiso calc R 1 H
H20B 0.1025 -0.1184 0.0906 0.102 Uiso calc R 1 H
H20C 0.1154 -0.0260 0.0938 0.102 Uiso calc R 1 H
C21 -0.1884(3) -0.0931(2) 0.4463(2) 0.0736(12) Uani d . 1 C
H21A -0.1683 -0.0796 0.4852 0.110 Uiso calc R 1 H
H21B -0.2132 -0.1447 0.4476 0.110 Uiso calc R 1 H
H21C -0.2275 -0.0543 0.4340 0.110 Uiso calc R 1 H
C22 0.3664(3) -0.0393(2) 0.2910(2) 0.0656(11) Uani d . 1 C
C23 0.3321(3) 0.0093(3) 0.2454(2) 0.0975(18) Uani d . 1 C
H23A 0.3623 0.0579 0.2422 0.146 Uiso calc R 1 H
H23B 0.2770 0.0213 0.2552 0.146 Uiso calc R 1 H
H23C 0.3340 -0.0186 0.2080 0.146 Uiso calc R 1 H

loop_
_atom_site_aniso_label
_atom_site_aniso_U_11
_atom_site_aniso_U_22
_atom_site_aniso_U_33
_atom_site_aniso_U_12
_atom_site_aniso_U_13
_atom_site_aniso_U_23
Fe 0.0346(3) 0.0358(3) 0.0344(3) 0.00058(18) -0.00186(18) -0.00033(18)
Cl1 0.0593(6) 0.0449(5) 0.0549(5) 0.0051(4) -0.0080(4) -0.0081(4)
Cl2 0.0479(5) 0.0430(5) 0.0567(5) 0.0039(4) -0.0035(4) 0.0039(4)
N1 0.0410(15) 0.0377(13) 0.0382(14) 0.0000(11) -0.0025(12) 0.0037(11)
N2 0.0405(15) 0.0481(16) 0.0404(15) 0.0095(12) -0.0026(12) 0.0044(12)
N3 0.0370(15) 0.0364(13) 0.0481(15) -0.0024(11) -0.0007(12) 0.0029(12)
N4 0.0467(17) 0.0380(14) 0.0464(16) 0.0056(12) 0.0034(13) -0.0020(12)
N5 0.0517(18) 0.0482(17) 0.0476(16) -0.0068(14) 0.0109(14) -0.0132(14)
N6 0.0429(16) 0.0327(13) 0.0378(14) 0.0036(11) -0.0046(12) -0.0018(11)
N7 0.0399(15) 0.0361(13) 0.0411(15) -0.0025(11) -0.0040(12) -0.0059(11)
N8 0.0412(16) 0.0464(16) 0.0583(18) -0.0087(13) 0.0002(14) 0.0101(14)
N9 0.0493(17) 0.0321(13) 0.0387(15) 0.0024(11) 0.0022(12) -0.0036(11)
N10 0.0455(16) 0.0316(13) 0.0395(15) -0.0010(11) -0.0045(12) -0.0026(11)
N11 0.114(4) 0.072(3) 0.080(3) 0.012(2) -0.002(3) -0.006(2)
O1 0.099(3) 0.141(3) 0.079(2) 0.024(2) 0.029(2) -0.002(2)
O2 0.080(3) 0.395(9) 0.058(2) 0.008(4) 0.002(2) -0.022(4)
O3 0.150(5) 0.064(2) 0.383(10) 0.032(3) 0.032(5) 0.030(4)
O4 0.112(3) 0.112(3) 0.170(4) -0.029(2) -0.014(3) -0.060(3)
O5 0.277(7) 0.161(4) 0.164(4) 0.077(4) -0.154(5) -0.050(4)
O6 0.244(6) 0.056(2) 0.148(4) 0.007(3) 0.035(4) 0.028(2)
O7 0.123(4) 0.124(4) 0.421(11) -0.037(3) 0.136(6) -0.047(5)
O8 0.260(6) 0.083(2) 0.066(2) 0.056(3) -0.040(3) -0.0200(19)
C1 0.059(2) 0.0340(16) 0.0410(18) -0.0007(15) 0.0060(16) 0.0032(14)
C2 0.059(2) 0.0413(18) 0.0420(19) 0.0127(16) 0.0042(16) 0.0057(15)
C3 0.0383(17) 0.0403(16) 0.0362(17) 0.0049(13) -0.0009(13) 0.0009(13)
C4 0.0376(18) 0.0432(17) 0.0461(19) 0.0007(14) -0.0052(15) 0.0002(15)
C5 0.063(3) 0.048(2) 0.070(3) 0.0169(18) 0.007(2) 0.0001(19)
C6 0.063(3) 0.0394(19) 0.080(3) 0.0051(17) 0.017(2) -0.0173(19)
C7 0.0398(18) 0.0387(17) 0.0402(18) -0.0014(13) 0.0056(14) -0.0080(14)
C8 0.0476(19) 0.0403(17) 0.0343(17) -0.0020(14) -0.0017(14) -0.0008(14)
C9 0.055(2) 0.0379(18) 0.065(2) -0.0039(16) -0.0042(18) -0.0113(16)
C10 0.058(2) 0.043(2) 0.078(3) -0.0126(17) -0.010(2) -0.0037(19)
C11 0.0362(17) 0.0381(16) 0.0422(18) 0.0001(13) -0.0034(14) 0.0033(14)
C12 0.0425(19) 0.0441(18) 0.0413(18) 0.0028(15) 0.0051(15) 0.0006(15)
C13 0.044(2) 0.0402(18) 0.065(2) -0.0073(15) -0.0077(17) 0.0122(16)
C14 0.058(2) 0.0335(17) 0.055(2) -0.0082(15) -0.0103(17) 0.0013(15)
C15 0.054(2) 0.0372(17) 0.047(2) 0.0095(15) -0.0111(16) -0.0001(15)
C16 0.065(2) 0.0316(16) 0.047(2) 0.0030(15) -0.0096(17) 0.0059(15)
C17 0.070(3) 0.0419(18) 0.045(2) -0.0083(16) 0.0063(18) -0.0134(16)
C18 0.061(2) 0.0351(17) 0.056(2) 0.0057(16) -0.0001(18) -0.0124(16)
C19 0.052(2) 0.074(3) 0.056(2) 0.0140(19) -0.0132(18) 0.011(2)
C20 0.077(3) 0.079(3) 0.048(2) -0.007(2) 0.005(2) -0.022(2)
C21 0.054(3) 0.080(3) 0.087(3) -0.008(2) 0.018(2) 0.013(2)
C22 0.068(3) 0.053(2) 0.076(3) 0.000(2) 0.021(2) -0.005(2)
C23 0.084(4) 0.100(4) 0.109(4) 0.033(3) 0.035(3) 0.041(3)

loop_
_atom_type_symbol
_atom_type_description
_atom_type_scat_dispersion_real
_atom_type_scat_dispersion_imag
_atom_type_scat_source
C C 0.0033 0.0016 'International Tables Vol C Tables 4.2.6.8 and 6.1.1.4'
H H 0.0000 0.0000 'International Tables Vol C Tables 4.2.6.8 and 6.1.1.4'
N N 0.0061 0.0033 'International Tables Vol C Tables 4.2.6.8 and 6.1.1.4'
O O 0.0106 0.0060 'International Tables Vol C Tables 4.2.6.8 and 6.1.1.4'
Cl Cl 0.1484 0.1585 'International Tables Vol C Tables 4.2.6.8 and 6.1.1.4'
Fe Fe 0.3463 0.8444 'International Tables Vol C Tables 4.2.6.8 and 6.1.1.4'

loop_
_geom_angle_atom_site_label_1
_geom_angle_atom_site_label_2
_geom_angle_atom_site_label_3
_geom_angle
_geom_angle_publ_flag
N3 Fe N6 105.70(10) yes
N3 Fe N7 157.90(10) yes
N6 Fe N7 96.10(10) yes
N3 Fe N1 74.40(10) yes
N6 Fe N1 160.40(10) yes
N7 Fe N1 83.90(10) yes
N3 Fe N9 103.60(10) yes
N6 Fe N9 103.60(10) yes
N7 Fe N9 74.07(9) yes
N1 Fe N9 95.30(10) yes
N3 Fe N4 97.30(10) yes
N6 Fe N4 74.50(10) yes
N7 Fe N4 84.90(10) yes
N1 Fe N4 86.00(10) yes
N9 Fe N4 158.70(10) yes
O3 Cl1 O2 108.1(4) ?
O3 Cl1 O4 109.9(3) ?
O2 Cl1 O4 108.0(3) ?
O3 Cl1 O1 111.9(3) ?
O2 Cl1 O1 107.3(2) ?
O4 Cl1 O1 111.5(3) ?
O5 Cl2 O7 105.0(5) ?
O5 Cl2 O6 113.4(3) ?
O7 Cl2 O6 104.9(3) ?
O5 Cl2 O8 109.9(3) ?
O7 Cl2 O8 106.8(3) ?
O6 Cl2 O8 115.9(3) ?
C3 N1 C1 106.1(3) ?
C3 N1 Fe 112.88(19) ?
C1 N1 Fe 140.8(2) ?
C3 N2 C2 106.8(3) ?
C3 N2 C19 126.8(3) ?
C2 N2 C19 126.4(3) ?
C4 N3 C13 119.0(3) ?
C4 N3 Fe 117.3(2) ?
C13 N3 Fe 123.5(2) ?
C7 N4 C5 104.5(3) ?
C7 N4 Fe 111.4(2) ?
C5 N4 Fe 142.8(3) ?
C7 N5 C6 106.4(3) ?
C7 N5 C20 126.7(3) ?
C6 N5 C20 126.9(3) ?
C8 N6 C15 119.0(3) ?
C8 N6 Fe 116.8(2) ?
C15 N6 Fe 124.0(2) ?
C11 N7 C9 106.0(3) ?
C11 N7 Fe 112.9(2) ?
C9 N7 Fe 140.3(2) ?
C11 N8 C10 106.1(3) ?
C11 N8 C21 126.8(3) ?
C10 N8 C21 127.1(3) ?
C12 N9 C17 118.9(3) ?
C12 N9 Fe 116.6(2) ?
C17 N9 Fe 124.3(2) ?
C16 N10 C14 113.0(3) ?
C16 N10 C18 112.4(3) ?
C14 N10 C18 113.1(3) ?
N1 C1 C2 108.0(3) ?
N1 C1 H1 126.0 ?
C2 C1 H1 126.0 ?
N2 C2 C1 107.3(3) ?
N2 C2 H2 126.4 ?
C1 C2 H2 126.4 ?
N1 C3 N2 111.8(3) ?
N1 C3 C4 119.6(3) ?
N2 C3 C4 128.6(3) ?
N3 C4 C3 115.8(3) ?
N3 C4 H4 122.1 ?
C3 C4 H4 122.1 ?
C6 C5 N4 110.0(4) ?
C6 C5 H5 125.0 ?
N4 C5 H5 125.0 ?
C5 C6 N5 107.1(3) ?
C5 C6 H6 126.5 ?
N5 C6 H6 126.5 ?
N4 C7 N5 112.0(3) ?
N4 C7 C8 120.0(3) ?
N5 C7 C8 127.9(3) ?
N6 C8 C7 116.7(3) ?
N6 C8 H8 121.6 ?
C7 C8 H8 121.6 ?
C10 C9 N7 108.8(3) ?
C10 C9 H9 125.6 ?
N7 C9 H9 125.6 ?
C9 C10 N8 107.6(3) ?
C9 C10 H10 126.2 ?
N8 C10 H10 126.2 ?
N7 C11 N8 111.4(3) ?
N7 C11 C12 119.8(3) ?
N8 C11 C12 128.8(3) ?
N9 C12 C11 116.2(3) ?
N9 C12 H12 121.9 ?
C11 C12 H12 121.9 ?
N3 C13 C14 107.8(3) ?
N3 C13 H13A 110.1 ?
C14 C13 H13A 110.1 ?
N3 C13 H13B 110.1 ?
C14 C13 H13B 110.1 ?
H13A C13 H13B 108.5 ?
N10 C14 C13 110.2(3) ?
N10 C14 H14A 109.6 ?
C13 C14 H14A 109.6 ?
N10 C14 H14B 109.6 ?
C13 C14 H14B 109.6 ?
H14A C14 H14B 108.1 ?
N6 C15 C16 108.0(3) ?
N6 C15 H15A 110.1 ?
C16 C15 H15A 110.1 ?
N6 C15 H15B 110.1 ?
C16 C15 H15B 110.1 ?
H15A C15 H15B 108.4 ?
N10 C16 C15 110.4(3) ?
N10 C16 H16A 109.6 ?
C15 C16 H16A 109.6 ?
N10 C16 H16B 109.6 ?
C15 C16 H16B 109.6 ?
H16A C16 H16B 108.1 ?
N9 C17 C18 108.4(3) ?
N9 C17 H17A 110.0 ?
C18 C17 H17A 110.0 ?
N9 C17 H17B 110.0 ?
C18 C17 H17B 110.0 ?
H17A C17 H17B 108.4 ?
N10 C18 C17 110.0(3) ?
N10 C18 H18A 109.7 ?
C17 C18 H18A 109.7 ?
N10 C18 H18B 109.7 ?
C17 C18 H18B 109.7 ?
H18A C18 H18B 108.2 ?
N2 C19 H19A 109.5 ?
N2 C19 H19B 109.5 ?
H19A C19 H19B 109.5 ?
N2 C19 H19C 109.5 ?
H19A C19 H19C 109.5 ?
H19B C19 H19C 109.5 ?
N5 C20 H20A 109.5 ?
N5 C20 H20B 109.5 ?
H20A C20 H20B 109.5 ?
N5 C20 H20C 109.5 ?
H20A C20 H20C 109.5 ?
H20B C20 H20C 109.5 ?
N8 C21 H21A 109.5 ?
N8 C21 H21B 109.5 ?
H21A C21 H21B 109.5 ?
N8 C21 H21C 109.5 ?
H21A C21 H21C 109.5 ?
H21B C21 H21C 109.5 ?
N11 C22 C23 178.8(5) ?
C22 C23 H23A 109.5 ?
C22 C23 H23B 109.5 ?
H23A C23 H23B 109.5 ?
C22 C23 H23C 109.5 ?
H23A C23 H23C 109.5 ?
H23B C23 H23C 109.5 ?

loop_
_geom_bond_atom_site_label_1
_geom_bond_atom_site_label_2
_geom_bond_distance
_geom_bond_publ_flag
Fe N1 2.206(2) yes
Fe N3 2.189(3) yes
Fe N4 2.236(3) yes
Fe N6 2.198(3) yes
Fe N7 2.205(3) yes
Fe N9 2.212(3) yes
Cl1 O3 1.338(4) ?
Cl1 O2 1.369(4) ?
Cl1 O4 1.391(4) ?
Cl1 O1 1.415(3) ?
Cl2 O5 1.332(4) ?
Cl2 O7 1.342(4) ?
Cl2 O6 1.373(3) ?
Cl2 O8 1.393(3) ?
N1 C3 1.315(4) ?
N1 C1 1.371(4) ?
N2 C3 1.345(4) ?
N2 C2 1.349(4) ?
N2 C19 1.476(4) ?
N3 C4 1.269(4) ?
N3 C13 1.463(4) ?
N4 C7 1.326(4) ?
N4 C5 1.368(4) ?
N5 C7 1.339(4) ?
N5 C6 1.359(5) ?
N5 C20 1.469(5) ?
N6 C8 1.270(4) ?
N6 C15 1.462(4) ?
N7 C11 1.315(4) ?
N7 C9 1.368(4) ?
N8 C11 1.346(4) ?
N8 C10 1.362(5) ?
N8 C21 1.459(5) ?
N9 C12 1.265(4) ?
N9 C17 1.468(4) ?
N10 C16 1.463(4) ?
N10 C14 1.464(4) ?
N10 C18 1.468(4) ?
N11 C22 1.123(5) ?
C1 C2 1.378(5) ?
C1 H1 0.9300 ?
C2 H2 0.9300 ?
C3 C4 1.454(4) ?
C4 H4 0.9300 ?
C5 C6 1.342(5) ?
C5 H5 0.9300 ?
C6 H6 0.9300 ?
C7 C8 1.446(4) ?
C8 H8 0.9300 ?
C9 C10 1.344(5) ?
C9 H9 0.9300 ?
C10 H10 0.9300 ?
C11 C12 1.446(4) ?
C12 H12 0.9300 ?
C13 C14 1.510(5) ?
C13 H13A 0.9700 ?
C13 H13B 0.9700 ?
C14 H14A 0.9700 ?
C14 H14B 0.9700 ?
C15 C16 1.513(4) ?
C15 H15A 0.9700 ?
C15 H15B 0.9700 ?
C16 H16A 0.9700 ?
C16 H16B 0.9700 ?
C17 C18 1.519(5) ?
C17 H17A 0.9700 ?
C17 H17B 0.9700 ?
C18 H18A 0.9700 ?
C18 H18B 0.9700 ?
C19 H19A 0.9600 ?
C19 H19B 0.9600 ?
C19 H19C 0.9600 ?
C20 H20A 0.9600 ?
C20 H20B 0.9600 ?
C20 H20C 0.9600 ?
C21 H21A 0.9600 ?
C21 H21B 0.9600 ?
C21 H21C 0.9600 ?
C22 C23 1.426(6) ?
C23 H23A 0.9600 ?
C23 H23B 0.9600 ?
C23 H23C 0.9600 ?

loop_
_geom_hbond_atom_site_label_D
_geom_hbond_atom_site_label_H
_geom_hbond_atom_site_label_A
_geom_hbond_site_symmetry_A
_geom_hbond_distance_DH
_geom_hbond_distance_HA
_geom_hbond_distance_DA
_geom_hbond_angle_DHA
_geom_hbond_publ_flag
C10 H10 O8 8_655 0.93 2.58 3.367(5) 142 y
C15 H15A O7 1_455 0.97 2.49 3.461(7) 176 y
C15 H15B O2 6_556 0.97 2.56 3.462(5) 156 y
C21 H21B O8 8_655 0.96 2.59 3.483(5) 154 y
C21 H21C O6 1_455 0.96 2.50 3.337(5) 146 y

loop_
_geom_torsion_atom_site_label_1
_geom_torsion_atom_site_label_2
_geom_torsion_atom_site_label_3
_geom_torsion_atom_site_label_4
_geom_torsion
N3 Fe N1 C3 -2.3(2)
N6 Fe N1 C3 90.7(3)
N7 Fe N1 C3 -178.3(2)
N9 Fe N1 C3 -104.9(2)
N4 Fe N1 C3 96.4(2)
N3 Fe N1 C1 -175.8(3)
N6 Fe N1 C1 -82.9(4)
N7 Fe N1 C1 8.2(3)
N9 Fe N1 C1 81.5(3)
N4 Fe N1 C1 -77.1(3)
N6 Fe N3 C4 -158.3(2)
N7 Fe N3 C4 11.9(4)
N1 Fe N3 C4 1.3(2)
N9 Fe N3 C4 93.1(2)
N4 Fe N3 C4 -82.5(2)
N6 Fe N3 C13 25.8(3)
N7 Fe N3 C13 -163.9(3)
N1 Fe N3 C13 -174.6(3)
N9 Fe N3 C13 -82.8(3)
N4 Fe N3 C13 101.7(3)
N3 Fe N4 C7 -109.9(2)
N6 Fe N4 C7 -5.6(2)
N7 Fe N4 C7 92.2(2)
N1 Fe N4 C7 176.4(2)
N9 Fe N4 C7 82.1(3)
N3 Fe N4 C5 85.4(4)
N6 Fe N4 C5 -170.2(4)
N7 Fe N4 C5 -72.4(4)
N1 Fe N4 C5 11.8(4)
N9 Fe N4 C5 -82.6(5)
N3 Fe N6 C8 95.9(2)
N7 Fe N6 C8 -80.5(2)
N1 Fe N6 C8 8.5(4)
N9 Fe N6 C8 -155.5(2)
N4 Fe N6 C8 2.5(2)
N3 Fe N6 C15 -79.2(3)
N7 Fe N6 C15 104.4(2)
N1 Fe N6 C15 -166.6(3)
N9 Fe N6 C15 29.4(3)
N4 Fe N6 C15 -172.6(3)
N3 Fe N7 C11 82.8(3)
N6 Fe N7 C11 -106.6(2)
N1 Fe N7 C11 93.2(2)
N9 Fe N7 C11 -4.1(2)
N4 Fe N7 C11 179.7(2)
N3 Fe N7 C9 -85.2(4)
N6 Fe N7 C9 85.4(4)
N1 Fe N7 C9 -74.9(4)
N9 Fe N7 C9 -172.2(4)
N4 Fe N7 C9 11.6(3)
N3 Fe N9 C12 -155.4(2)
N6 Fe N9 C12 94.4(2)
N7 Fe N9 C12 1.9(2)
N1 Fe N9 C12 -80.2(2)
N4 Fe N9 C12 12.4(4)
N3 Fe N9 C17 29.2(3)
N6 Fe N9 C17 -81.0(3)
N7 Fe N9 C17 -173.5(3)
N1 Fe N9 C17 104.4(3)
N4 Fe N9 C17 -163.0(3)
C3 N1 C1 C2 0.4(3)
Fe N1 C1 C2 174.2(2)
C3 N2 C2 C1 -0.2(3)
C19 N2 C2 C1 -179.3(3)
N1 C1 C2 N2 -0.1(4)
C1 N1 C3 N2 -0.5(4)
Fe N1 C3 N2 -176.27(19)
C1 N1 C3 C4 178.9(3)
Fe N1 C3 C4 3.1(4)
C2 N2 C3 N1 0.4(4)
C19 N2 C3 N1 179.6(3)
C2 N2 C3 C4 -178.9(3)
C19 N2 C3 C4 0.3(5)
C13 N3 C4 C3 175.9(3)
Fe N3 C4 C3 -0.1(4)
N1 C3 C4 N3 -2.1(5)
N2 C3 C4 N3 177.2(3)
C7 N4 C5 C6 0.3(4)
Fe N4 C5 C6 165.6(3)
N4 C5 C6 N5 -0.2(4)
C7 N5 C6 C5 -0.1(4)
C20 N5 C6 C5 -178.8(4)
C5 N4 C7 N5 -0.3(4)
Fe N4 C7 N5 -170.8(2)
C5 N4 C7 C8 178.7(3)
Fe N4 C7 C8 8.3(4)
C6 N5 C7 N4 0.3(4)
C20 N5 C7 N4 179.0(3)
C6 N5 C7 C8 -178.7(3)
C20 N5 C7 C8 0.0(5)
C15 N6 C8 C7 176.2(3)
Fe N6 C8 C7 0.8(4)
N4 C7 C8 N6 -6.5(5)
N5 C7 C8 N6 172.5(3)
C11 N7 C9 C10 0.1(4)
Fe N7 C9 C10 168.7(3)
N7 C9 C10 N8 0.9(4)
C11 N8 C10 C9 -1.6(4)
C21 N8 C10 C9 178.3(4)
C9 N7 C11 N8 -1.2(4)
Fe N7 C11 N8 -173.3(2)
C9 N7 C11 C12 178.2(3)
Fe N7 C11 C12 6.1(4)
C10 N8 C11 N7 1.8(4)
C21 N8 C11 N7 -178.1(3)
C10 N8 C11 C12 -177.5(3)
C21 N8 C11 C12 2.5(6)
C17 N9 C12 C11 176.2(3)
Fe N9 C12 C11 0.5(4)
N7 C11 C12 N9 -4.7(5)
N8 C11 C12 N9 174.6(3)
C4 N3 C13 C14 -118.4(3)
Fe N3 C13 C14 57.4(3)
C16 N10 C14 C13 -82.1(3)
C18 N10 C14 C13 148.7(3)
N3 C13 C14 N10 -55.4(4)
C8 N6 C15 C16 -120.1(3)
Fe N6 C15 C16 54.9(3)
C14 N10 C16 C15 148.9(3)
C18 N10 C16 C15 -81.6(3)
N6 C15 C16 N10 -55.5(4)
C12 N9 C17 C18 -120.9(3)
Fe N9 C17 C18 54.4(4)
C16 N10 C18 C17 147.7(3)
C14 N10 C18 C17 -82.8(3)
N9 C17 C18 N10 -53.8(4)
